data_2003256
loop_
_publ_author_name
'Bochkarev, L. N.'
'Molosnova, N. E.'
'Zakharov, L. N.'
'Fukin, G. K.'
'Yanovsky, A. I.'
'Struchkov, Y. T.'

_publ_section_title
;
 1-Diphenylmethylene-4-(triphenylmethyl)cyclohexa-2,5-diene Benzene
 Solvate
;
_journal_issue 3
_journal_name_full 'Acta Crystallographica Section C'
_journal_page_first 489
_journal_page_last 491
_journal_paper_doi 10.1107/S0108270194009005
_journal_volume 51
_journal_year 1995
_chemical_formula_moiety 'C38 H30 , C6 H6'
_chemical_formula_sum 'C44 H36'
_chemical_formula_weight 564.73
_chemical_melting_point 415(2)
_chemical_name_systematic
;
1-diphenylmethylene-4-triphenylmethyl-cyclohexa-2,5-diene
;
_space_group_IT_number 2
_symmetry_cell_setting triclinic
_symmetry_space_group_name_Hall '-P 1'
_symmetry_space_group_name_H-M 'P -1'
_audit_creation_method SHELXL
_cell_angle_alpha 62.42(2)
_cell_angle_beta 87.01(2)
_cell_angle_gamma 85.63(2)
_cell_formula_units_Z 2
_cell_length_a 10.555(3)
_cell_length_b 12.680(3)
_cell_length_c 13.675(4)
_cell_measurement_reflns_used 24
_cell_measurement_temperature 193(2)
_cell_measurement_theta_max 12.5
_cell_measurement_theta_min 12
_cell_volume 1617.2(8)
_computing_structure_refinement 'SHELXL93 (Sheldrick, 1993)'
_computing_structure_solution 'SHELXTL-Plus (Sheldrick, 1987)'
_diffrn_ambient_temperature 193(2)
_diffrn_measurement_device 'Syntex P2~1~'
_diffrn_measurement_method \q/2\q
_diffrn_radiation_monochromator graphite
_diffrn_radiation_source 'fine-focus sealed tube'
_diffrn_radiation_type MoK\a
_diffrn_radiation_wavelength 0.71073
_diffrn_reflns_av_R_equivalents 0.0516
_diffrn_reflns_av_sigmaI/netI 0.0643
_diffrn_reflns_limit_h_max 11
_diffrn_reflns_limit_h_min -2
_diffrn_reflns_limit_k_max 14
_diffrn_reflns_limit_k_min -14
_diffrn_reflns_limit_l_max 15
_diffrn_reflns_limit_l_min -15
_diffrn_reflns_number 5197
_diffrn_reflns_theta_max 24.05
_diffrn_reflns_theta_min 1.68
_diffrn_standards_decay_% 1.1
_diffrn_standards_interval_count 98
_diffrn_standards_number 2
_exptl_absorpt_coefficient_mu 0.065
_exptl_absorpt_correction_type none
_exptl_crystal_colour 'light yellow'
_exptl_crystal_density_diffrn 1.160
_exptl_crystal_description parallelepiped
_exptl_crystal_F_000 600
_exptl_crystal_size_max 0.6
_exptl_crystal_size_mid 0.5
_exptl_crystal_size_min 0.4
_refine_diff_density_max 0.269
_refine_diff_density_min -0.280
_refine_ls_extinction_method none
_refine_ls_goodness_of_fit_all 1.038
_refine_ls_goodness_of_fit_obs 0.988
_refine_ls_hydrogen_treatment refall
_refine_ls_matrix_type full
_refine_ls_number_parameters 541
_refine_ls_number_reflns 4871
_refine_ls_number_restraints 0
_refine_ls_restrained_S_all 1.090
_refine_ls_restrained_S_obs 0.988
_refine_ls_R_factor_all 0.1106
_refine_ls_R_factor_obs 0.0525
_refine_ls_shift/esd_max -0.199
_refine_ls_shift/esd_mean 0.006
_refine_ls_structure_factor_coef Fsqd
_refine_ls_weighting_scheme
; calc w = 1/[\s^2^(F~o~^2^) + (0.0976P)^2^ + 0.4246P]
where P = (F~o~^2^ + 2F~c~^2^)/3
;
_refine_ls_wR_factor_all 0.1790
_refine_ls_wR_factor_obs 0.1291
_reflns_number_observed 3251
_reflns_number_total 4882
_reflns_observed_criterion I>2\s(I)
_cod_data_source_file ha1119.cif
_cod_data_source_block gexph
_cod_database_code 2003256

loop_
_symmetry_equiv_pos_as_xyz
'x, y, z'
'-x, -y, -z'

loop_
_atom_site_aniso_label
_atom_site_aniso_U_11
_atom_site_aniso_U_12
_atom_site_aniso_U_13
_atom_site_aniso_U_22
_atom_site_aniso_U_23
_atom_site_aniso_U_33
C1 0.039(2) -0.0051(12) -0.0015(12) 0.0292(14) -0.0100(12) 0.0272(14)
C2 0.034(2) -0.0086(12) 0.0009(12) 0.0349(15) -0.0088(12) 0.0266(13)
C3 0.047(2) -0.011(2) -0.0007(14) 0.050(2) -0.0197(15) 0.035(2)
C4 0.052(2) -0.021(2) -0.001(2) 0.069(2) -0.029(2) 0.041(2)
C5 0.042(2) -0.018(2) -0.010(2) 0.078(3) -0.013(2) 0.040(2)
C6 0.039(2) -0.003(2) -0.005(2) 0.061(2) -0.012(2) 0.046(2)
C7 0.045(2) -0.0031(15) -0.0054(14) 0.041(2) -0.0107(14) 0.039(2)
C8 0.039(2) -0.0088(12) -0.0040(12) 0.0316(15) -0.0130(12) 0.0263(14)
C9 0.042(2) -0.0050(14) -0.0049(14) 0.035(2) -0.0128(13) 0.034(2)
C10 0.054(2) -0.0149(15) -0.0038(14) 0.036(2) -0.0108(14) 0.034(2)
C11 0.054(2) -0.023(2) 0.012(2) 0.049(2) -0.0160(15) 0.034(2)
C12 0.047(2) -0.010(2) 0.0116(15) 0.044(2) -0.020(2) 0.043(2)
C13 0.046(2) -0.0083(14) 0.0044(13) 0.034(2) -0.0129(14) 0.0324(15)
C14 0.043(2) -0.0015(12) -0.0026(12) 0.0291(14) -0.0086(11) 0.0254(13)
C15 0.053(2) -0.0060(14) -0.0047(15) 0.033(2) -0.0111(13) 0.032(2)
C16 0.073(2) -0.009(2) -0.010(2) 0.042(2) -0.0188(15) 0.037(2)
C17 0.084(3) -0.003(2) -0.003(2) 0.043(2) -0.019(2) 0.036(2)
C18 0.064(2) -0.002(2) 0.007(2) 0.052(2) -0.021(2) 0.038(2)
C19 0.050(2) -0.0073(15) 0.0022(14) 0.041(2) -0.0164(14) 0.035(2)
C20 0.038(2) -0.0064(12) 0.0001(13) 0.0303(15) -0.0134(13) 0.0321(14)
C21 0.031(2) -0.0050(12) 0.0019(12) 0.0321(15) -0.0104(13) 0.034(2)
C22 0.031(2) -0.0037(12) -0.0050(13) 0.034(2) -0.0133(13) 0.039(2)
C23 0.030(2) -0.0030(12) -0.0007(12) 0.0314(15) -0.0135(12) 0.036(2)
C24 0.034(2) -0.0085(13) -0.0006(13) 0.0307(15) -0.0114(13) 0.037(2)
C25 0.037(2) -0.0065(13) -0.0050(13) 0.034(2) -0.0129(13) 0.035(2)
C26 0.033(2) -0.0029(12) -0.0020(12) 0.0343(15) -0.0122(13) 0.033(2)
C27 0.032(2) -0.0071(12) -0.0010(12) 0.036(2) -0.0085(13) 0.0321(15)
C28 0.040(2) -0.0015(15) -0.0011(14) 0.058(2) -0.012(2) 0.035(2)
C29 0.033(2) 0.002(2) -0.001(2) 0.077(2) -0.013(2) 0.047(2)
C30 0.041(2) -0.010(2) -0.011(2) 0.062(2) -0.007(2) 0.042(2)
C31 0.057(2) -0.010(2) -0.008(2) 0.042(2) -0.0082(14) 0.035(2)
C32 0.045(2) -0.0032(14) -0.0032(15) 0.035(2) -0.0122(13) 0.039(2)
C33 0.030(2) -0.0055(13) -0.0034(12) 0.043(2) -0.0130(13) 0.0300(14)
C34 0.039(2) -0.0064(15) -0.0034(14) 0.047(2) -0.0108(14) 0.0298(15)
C35 0.047(2) -0.016(2) -0.0020(15) 0.054(2) -0.006(2) 0.034(2)
C36 0.038(2) -0.021(2) 0.0065(15) 0.075(2) -0.013(2) 0.035(2)
C37 0.035(2) -0.004(2) 0.002(2) 0.074(2) -0.023(2) 0.048(2)
C38 0.039(2) -0.002(2) -0.0043(14) 0.050(2) -0.015(2) 0.038(2)
C1S 0.154(7) 0.003(5) -0.054(5) 0.092(5) 0.021(5) 0.123(6)
C2S 0.147(7) 0.027(4) -0.046(8) 0.047(4) -0.059(7) 0.316(17)
C3S 0.104(4) -0.008(4) 0.000(4) 0.093(5) -0.090(5) 0.174(7)
C4S 0.110(4) -0.009(3) -0.003(3) 0.074(3) -0.035(3) 0.071(3)
C5S 0.139(5) 0.038(3) -0.032(3) 0.078(3) -0.041(3) 0.085(3)
C6S 0.115(4) 0.009(4) -0.015(3) 0.127(5) -0.044(4) 0.074(3)

loop_
_atom_site_label
_atom_site_occupancy
_atom_site_fract_x
_atom_site_fract_y
_atom_site_fract_z
_atom_site_U_iso_or_equiv
_atom_site_thermal_displace_type
_atom_site_calc_flag
_atom_site_type_symbol
C1 1 -0.3106(3) -0.2543(2) 0.0643(2) 0.0326(6) Uani d C
C2 1 -0.1935(3) -0.2699(2) 0.1337(2) 0.0337(6) Uani d C
C3 1 -0.1846(3) -0.2002(3) 0.1874(2) 0.0431(7) Uani d C
C4 1 -0.0852(3) -0.2190(3) 0.2567(3) 0.0521(9) Uani d C
C5 1 0.0079(3) -0.3072(3) 0.2754(3) 0.0577(10) Uani d C
C6 1 0.0014(3) -0.3776(3) 0.2244(3) 0.0533(9) Uani d C
C7 1 -0.0984(3) -0.3604(3) 0.1549(2) 0.0445(8) Uani d C
C8 1 -0.4154(3) -0.3173(2) 0.1507(2) 0.0319(6) Uani d C
C9 1 -0.3991(3) -0.4406(2) 0.2185(2) 0.0377(7) Uani d C
C10 1 -0.4870(3) -0.5027(3) 0.2990(2) 0.0426(8) Uani d C
C11 1 -0.5950(3) -0.4434(3) 0.3150(2) 0.0462(8) Uani d C
C12 1 -0.6134(3) -0.3220(3) 0.2506(2) 0.0449(8) Uani d C
C13 1 -0.5242(3) -0.2601(3) 0.1699(2) 0.0383(7) Uani d C
C14 1 -0.2884(3) -0.3081(2) -0.0158(2) 0.0339(7) Uani d C
C15 1 -0.3860(3) -0.3611(2) -0.0386(2) 0.0405(7) Uani d C
C16 1 -0.3696(4) -0.4037(3) -0.1157(3) 0.0494(8) Uani d C
C17 1 -0.2562(4) -0.3959(3) -0.1702(3) 0.0544(9) Uani d C
C18 1 -0.1588(4) -0.3416(3) -0.1519(3) 0.0518(8) Uani d C
C19 1 -0.1752(3) -0.2964(3) -0.0762(2) 0.0422(7) Uani d C
C20 1 -0.3479(3) -0.1162(2) -0.0110(2) 0.0337(7) Uani d C
C21 1 -0.4568(3) -0.0985(2) -0.0847(2) 0.0342(7) Uani d C
C22 1 -0.4565(3) -0.0273(2) -0.1934(2) 0.0355(7) Uani d C
C23 1 -0.3471(2) 0.0400(2) -0.2536(2) 0.0331(6) Uani d C
C24 1 -0.2385(3) 0.0222(2) -0.1855(2) 0.0348(7) Uani d C
C25 1 -0.2381(3) -0.0475(2) -0.0764(2) 0.0362(7) Uani d C
C26 1 -0.3477(3) 0.1151(2) -0.3653(2) 0.0348(7) Uani d C
C27 1 -0.4634(3) 0.1464(2) -0.4329(2) 0.0359(7) Uani d C
C28 1 -0.5763(3) 0.1903(3) -0.4052(3) 0.0478(8) Uani d C
C29 1 -0.6818(3) 0.2200(3) -0.4704(3) 0.0585(10) Uani d C
C30 1 -0.6758(3) 0.2055(3) -0.5652(3) 0.0545(9) Uani d C
C31 1 -0.5639(3) 0.1658(3) -0.5959(3) 0.0477(8) Uani d C
C32 1 -0.4585(3) 0.1368(3) -0.5303(2) 0.0415(7) Uani d C
C33 1 -0.2325(3) 0.1731(2) -0.4282(2) 0.0357(7) Uani d C
C34 1 -0.2375(3) 0.2970(3) -0.4935(2) 0.0410(7) Uani d C
C35 1 -0.1335(3) 0.3534(3) -0.5561(2) 0.0496(8) Uani d C
C36 1 -0.0240(3) 0.2880(3) -0.5570(3) 0.0534(9) Uani d C
C37 1 -0.0170(3) 0.1647(3) -0.4944(3) 0.0541(9) Uani d C
C38 1 -0.1209(3) 0.1082(3) -0.4302(2) 0.0445(8) Uani d C
C1S 1 -0.1602(8) 0.1440(8) 0.2444(8) 0.149(3) Uani d C
C2S 1 -0.1369(9) 0.1050(6) 0.1644(15) 0.180(6) Uani d C
C3S 1 -0.1713(6) 0.1783(6) 0.0572(8) 0.112(2) Uani d C
C4S 1 -0.2240(5) 0.2821(5) 0.0336(4) 0.0844(13) Uani d C
C5S 1 -0.2451(6) 0.3185(5) 0.1108(4) 0.101(2) Uani d C
C6S 1 -0.2134(6) 0.2488(6) 0.2170(5) 0.107(2) Uani d C
H3 1 -0.2533(29) -0.1417(26) 0.1791(23) 0.043(8) Uiso d H
H4 1 -0.0865(31) -0.1659(31) 0.2925(28) 0.064(10) Uiso d H
H5 1 0.0770(30) -0.3245(26) 0.3224(24) 0.046(8) Uiso d H
H6 1 0.0703(34) -0.4408(31) 0.2329(27) 0.064(10) Uiso d H
H7 1 -0.1028(29) -0.4123(28) 0.1226(25) 0.054(9) Uiso d H
H9 1 -0.3233(27) -0.4800(24) 0.2064(21) 0.034(7) Uiso d H
H10 1 -0.4737(28) -0.5880(30) 0.3439(26) 0.052(9) Uiso d H
H11 1 -0.6574(28) -0.4834(26) 0.3694(25) 0.044(8) Uiso d H
H12 1 -0.6929(29) -0.2764(25) 0.2590(23) 0.044(8) Uiso d H
H13 1 -0.5410(25) -0.1749(27) 0.1282(22) 0.037(7) Uiso d H
H15 1 -0.4677(27) -0.3648(23) -0.0011(22) 0.032(7) Uiso d H
H16 1 -0.4428(34) -0.4370(32) -0.1271(29) 0.071(11) Uiso d H
H17 1 -0.2420(32) -0.4294(31) -0.2231(30) 0.071(10) Uiso d H
H18 1 -0.0742(30) -0.3325(26) -0.1899(25) 0.050(9) Uiso d H
H19 1 -0.1075(28) -0.2574(26) -0.0642(23) 0.042(8) Uiso d H
H20 1 -0.3766(25) -0.0826(23) 0.0398(22) 0.036(7) Uiso d H
H21 1 -0.5352(26) -0.1403(24) -0.0513(22) 0.037(7) Uiso d H
H22 1 -0.5268(28) -0.0210(24) -0.2358(23) 0.038(8) Uiso d H
H24 1 -0.1606(28) 0.0639(25) -0.2214(23) 0.039(7) Uiso d H
H25 1 -0.1608(26) -0.0578(23) -0.0356(21) 0.033(7) Uiso d H
H28 1 -0.5814(26) 0.2038(24) -0.3398(25) 0.041(8) Uiso d H
H29 1 -0.7625(35) 0.2551(30) -0.4511(27) 0.065(10) Uiso d H
H30 1 -0.7488(33) 0.2254(29) -0.6088(27) 0.061(10) Uiso d H
H31 1 -0.5574(31) 0.1596(30) -0.6655(30) 0.067(10) Uiso d H
H32 1 -0.3788(28) 0.1103(24) -0.5543(22) 0.037(8) Uiso d H
H34 1 -0.3143(29) 0.3429(26) -0.4953(23) 0.041(8) Uiso d H
H35 1 -0.1398(31) 0.4426(32) -0.5992(28) 0.063(10) Uiso d H
H36 1 0.0498(34) 0.3215(30) -0.5975(28) 0.061(10) Uiso d H
H37 1 0.0607(35) 0.1177(30) -0.4958(27) 0.066(10) Uiso d H
H38 1 -0.1166(25) 0.0224(27) -0.3874(23) 0.038(8) Uiso d H
H1S 1 -0.1467(70) 0.0903(75) 0.3143(70) 0.187(31) Uiso d H
H2S 1 -0.1060(57) 0.0626(56) 0.1537(50) 0.117(23) Uiso d H
H3S 1 -0.1503(50) 0.1611(50) -0.0077(45) 0.130(20) Uiso d H
H4S 1 -0.2467(49) 0.3314(48) -0.0436(47) 0.127(19) Uiso d H
H5S 1 -0.2956(49) 0.3967(50) 0.0933(42) 0.129(18) Uiso d H
H6S 1 -0.2332(56) 0.2736(53) 0.2735(51) 0.147(23) Uiso d H

loop_
_atom_type_symbol
_atom_type_description
_atom_type_scat_source
_atom_type_scat_dispersion_real
_atom_type_scat_dispersion_imag
C C 'International Tables Vol C Tables 4.2.6.8 and 6.1.1.4' 0.0033 0.001
H H 'International Tables Vol C Tables 4.2.6.8 and 6.1.1.4' 0.0000 0.000

loop_
_geom_angle_atom_site_label_1
_geom_angle_atom_site_label_2
_geom_angle_atom_site_label_3
_geom_angle
_geom_angle_publ_flag
C14 C1 C2 113.4(2) yes
C14 C1 C8 111.1(2) yes
C2 C1 C8 104.2(2) yes
C14 C1 C20 105.6(2) yes
C2 C1 C20 110.5(2) yes
C8 C1 C20 112.1(2) yes
C3 C2 C7 116.8(3) ?
C3 C2 C1 120.5(3) ?
C7 C2 C1 122.4(2) ?
C4 C3 C2 121.3(3) ?
C5 C4 C3 121.0(3) ?
C4 C5 C6 119.0(3) ?
C5 C6 C7 120.7(4) ?
C6 C7 C2 121.1(3) ?
C13 C8 C9 116.7(3) ?
C13 C8 C1 124.8(2) ?
C9 C8 C1 118.5(2) ?
C10 C9 C8 122.0(3) ?
C9 C10 C11 119.9(3) ?
C12 C11 C10 119.6(3) ?
C11 C12 C13 120.1(3) ?
C12 C13 C8 121.7(3) ?
C19 C14 C15 117.1(3) ?
C19 C14 C1 121.9(2) ?
C15 C14 C1 120.7(3) ?
C16 C15 C14 121.3(3) ?
C17 C16 C15 120.5(3) ?
C16 C17 C18 119.8(3) ?
C17 C18 C19 120.1(3) ?
C14 C19 C18 121.1(3) ?
C25 C20 C21 110.9(2) yes
C25 C20 C1 113.1(2) yes
C21 C20 C1 111.6(2) yes
C22 C21 C20 124.3(3) yes
C21 C22 C23 122.8(3) yes
C26 C23 C24 122.8(2) yes
C26 C23 C22 122.8(2) yes
C24 C23 C22 114.4(2) yes
C25 C24 C23 123.5(3) yes
C24 C25 C20 124.1(3) yes
C23 C26 C33 122.6(2) yes
C23 C26 C27 123.2(2) yes
C33 C26 C27 114.3(2) yes
C28 C27 C32 117.9(3) ?
C28 C27 C26 122.4(3) ?
C32 C27 C26 119.6(3) ?
C29 C28 C27 121.1(3) ?
C28 C29 C30 119.9(3) ?
C31 C30 C29 119.9(3) ?
C30 C31 C32 119.8(3) ?
C31 C32 C27 121.4(3) ?
C38 C33 C34 118.2(3) ?
C38 C33 C26 122.3(3) ?
C34 C33 C26 119.3(3) ?
C35 C34 C33 120.8(3) ?
C36 C35 C34 120.2(3) ?
C35 C36 C37 120.2(3) ?
C38 C37 C36 119.6(3) ?
C37 C38 C33 120.9(3) ?
C6S C1S C2S 119.8(7) ?
C3S C2S C1S 119.7(6) ?
C4S C3S C2S 118.3(7) ?
C3S C4S C5S 121.4(6) ?
C4S C5S C6S 122.0(5) ?
C1S C6S C5S 118.7(7) ?

loop_
_geom_bond_atom_site_label_1
_geom_bond_atom_site_label_2
_geom_bond_distance
_geom_bond_publ_flag
C1 C14 1.537(4) yes
C1 C2 1.543(4) yes
C1 C8 1.544(4) yes
C1 C20 1.597(4) yes
C2 C3 1.396(4) ?
C2 C7 1.398(4) ?
C3 C4 1.383(4) ?
C4 C5 1.369(5) ?
C5 C6 1.371(5) ?
C6 C7 1.392(4) ?
C8 C13 1.389(4) ?
C8 C9 1.402(4) ?
C9 C10 1.377(4) ?
C10 C11 1.382(4) ?
C11 C12 1.378(4) ?
C12 C13 1.386(4) ?
C14 C19 1.393(4) ?
C14 C15 1.394(4) ?
C15 C16 1.388(4) ?
C16 C17 1.361(5) ?
C17 C18 1.375(5) ?
C18 C19 1.394(4) ?
C20 C25 1.493(4) yes
C20 C21 1.503(4) yes
C21 C22 1.335(4) yes
C22 C23 1.463(4) yes
C23 C26 1.376(4) yes
C23 C24 1.453(4) yes
C24 C25 1.337(4) yes
C26 C33 1.483(4) yes
C26 C27 1.485(4) yes
C27 C28 1.386(4) ?
C27 C32 1.391(4) ?
C28 C29 1.380(4) ?
C29 C30 1.389(5) ?
C30 C31 1.370(5) ?
C31 C32 1.383(4) ?
C33 C38 1.391(4) ?
C33 C34 1.401(4) ?
C34 C35 1.379(4) ?
C35 C36 1.373(5) ?
C36 C37 1.390(5) ?
C37 C38 1.387(5) ?
C1S C6S 1.292(10) ?
C1S C2S 1.399(14) ?
C2S C3S 1.374(14) ?
C3S C4S 1.287(8) ?
C4S C5S 1.337(6) ?
C5S C6S 1.349(7) ?

loop_
_cod_related_entry_id
_cod_related_entry_database
_cod_related_entry_code
1 ChemSpider 21139098
